data_4069095
loop_
_publ_author_name
'Curley, John J.'
'Kitiachvili, Kristina D.'
'Waterman, Rory'
'Hillhouse, Gregory L.'

_publ_section_title
;
 Sequential Insertion Reactions of Carbon Monoxide and Ethylene into the
 Ni&#x2212;C Bond of a Cationic Nickel(II) Alkyl Complex
;
_journal_issue 8
_journal_name_full Organometallics
_journal_page_first 2568
_journal_paper_doi 10.1021/om900023y
_journal_volume 28
_journal_year 2009
_chemical_formula_sum 'C24 H51 F6 Ni O P3'
_chemical_formula_weight 621.27
_chemical_name_systematic
;
  ?
;
_space_group_IT_number 61
_symmetry_cell_setting orthorhombic
_symmetry_space_group_name_Hall '-P 2ac 2ab'
_symmetry_space_group_name_H-M 'P b c a'
_atom_sites_solution_hydrogens geom
_atom_sites_solution_primary direct
_atom_sites_solution_secondary difmap
_audit_creation_method SHELXL-97
_cell_angle_alpha 90.00
_cell_angle_beta 90.00
_cell_angle_gamma 90.00
_cell_formula_units_Z 8
_cell_length_a 15.389(3)
_cell_length_b 12.589(2)
_cell_length_c 31.151(6)
_cell_measurement_temperature 100(2)
_cell_volume 6034.9(19)
_computing_cell_refinement 'Bruker XSCANS'
_computing_data_collection 'Bruker XSCANS'
_computing_data_reduction 'Bruker SHELXTL'
_computing_molecular_graphics 'Bruker SHELXTL'
_computing_publication_material 'Bruker SHELXTL'
_computing_structure_refinement 'SHELXL-97 (Sheldrick, 1997)'
_computing_structure_solution 'SHELXS-97 (Sheldrick, 1990)'
_diffrn_ambient_temperature 100
_diffrn_measured_fraction_theta_full 0.988
_diffrn_measured_fraction_theta_max 0.988
_diffrn_measurement_device_type 'Bruker P4'
_diffrn_measurement_method '\w scans'
_diffrn_radiation_monochromator graphite
_diffrn_radiation_source 'fine-focus sealed tube'
_diffrn_radiation_type MoK\a
_diffrn_radiation_wavelength 0.71073
_diffrn_reflns_av_R_equivalents 0.0926
_diffrn_reflns_av_sigmaI/netI 0.0744
_diffrn_reflns_limit_h_max 20
_diffrn_reflns_limit_h_min -19
_diffrn_reflns_limit_k_max 16
_diffrn_reflns_limit_k_min -16
_diffrn_reflns_limit_l_max 41
_diffrn_reflns_limit_l_min -40
_diffrn_reflns_number 68210
_diffrn_reflns_theta_full 28.31
_diffrn_reflns_theta_max 28.31
_diffrn_reflns_theta_min 1.31
_exptl_absorpt_coefficient_mu 0.855
_exptl_absorpt_correction_T_max 0.9348
_exptl_absorpt_correction_T_min 0.8476
_exptl_absorpt_correction_type empirical
_exptl_absorpt_process_details empirical
_exptl_crystal_colour yellow
_exptl_crystal_density_diffrn 1.368
_exptl_crystal_density_method 'not measured'
_exptl_crystal_description block
_exptl_crystal_F_000 2640
_exptl_crystal_size_max 0.20
_exptl_crystal_size_mid 0.10
_exptl_crystal_size_min 0.08
_refine_diff_density_max 0.502
_refine_diff_density_min -0.542
_refine_diff_density_rms 0.087
_refine_ls_extinction_method none
_refine_ls_goodness_of_fit_ref 1.150
_refine_ls_hydrogen_treatment constr
_refine_ls_matrix_type full
_refine_ls_number_parameters 316
_refine_ls_number_reflns 7442
_refine_ls_number_restraints 0
_refine_ls_restrained_S_all 1.150
_refine_ls_R_factor_all 0.0918
_refine_ls_R_factor_gt 0.0602
_refine_ls_shift/su_max 0.001
_refine_ls_shift/su_mean 0.000
_refine_ls_structure_factor_coef Fsqd
_refine_ls_weighting_details 'calc w=1/[\s^2^(Fo^2^)+(0.0345P)^2^+1.2689P] where P=(Fo^2^+2Fc^2^)/3'
_refine_ls_weighting_scheme calc
_refine_ls_wR_factor_gt 0.1065
_refine_ls_wR_factor_ref 0.1175
_reflns_number_gt 5795
_reflns_number_total 7442
_reflns_threshold_expression >2sigma(I)
_cod_data_source_file om900023y_si_002.cif
_cod_data_source_block acyl
_cod_original_cell_volume 6035(2)
_cod_original_sg_symbol_H-M Pbca
_cod_original_formula_sum 'C24 H51 F6 Ni1 O1 P3'
_cod_database_code 4069095

loop_
_symmetry_equiv_pos_as_xyz
'x, y, z'
'-x+1/2, -y, z+1/2'
'-x, y+1/2, -z+1/2'
'x+1/2, -y+1/2, -z'
'-x, -y, -z'
'x-1/2, y, -z-1/2'
'x, -y-1/2, z-1/2'
'-x-1/2, y-1/2, z'

loop_
_atom_site_label
_atom_site_type_symbol
_atom_site_fract_x
_atom_site_fract_y
_atom_site_fract_z
_atom_site_U_iso_or_equiv
_atom_site_adp_type
_atom_site_occupancy
_atom_site_symmetry_multiplicity
_atom_site_calc_flag
_atom_site_refinement_flags
Ni1 Ni 0.03623(3) 0.16193(3) 0.138576(12) 0.01124(10) Uani 1 1 d .
P2 P 0.10337(5) 0.24152(6) 0.08686(3) 0.01067(17) Uani 1 1 d .
P1 P 0.11825(5) 0.23875(7) 0.18872(3) 0.01266(18) Uani 1 1 d .
P3 P 0.02187(6) 0.76871(7) 0.11112(3) 0.0176(2) Uani 1 1 d .
F6 F -0.05747(13) 0.82204(16) 0.13644(7) 0.0292(5) Uani 1 1 d .
F5 F 0.01575(14) 0.66731(16) 0.14190(7) 0.0320(5) Uani 1 1 d .
F4 F -0.04463(13) 0.71383(18) 0.07847(6) 0.0326(5) Uani 1 1 d .
O1 O -0.05462(14) 0.07479(18) 0.16176(7) 0.0170(5) Uani 1 1 d .
F3 F 0.02766(14) 0.87067(17) 0.08032(7) 0.0325(5) Uani 1 1 d .
F2 F 0.08901(13) 0.82405(17) 0.14362(6) 0.0298(5) Uani 1 1 d .
C10 C -0.0594(2) 0.0877(3) 0.12271(10) 0.0145(7) Uani 1 1 d .
C60 C 0.0425(2) 0.3489(3) 0.05786(10) 0.0152(7) Uani 1 1 d .
C63 C 0.0296(2) 0.4424(3) 0.08875(11) 0.0223(8) Uani 1 1 d .
H63A H -0.0018 0.4980 0.0744 0.033 Uiso 1 1 calc R
H63B H 0.0852 0.4687 0.0978 0.033 Uiso 1 1 calc R
H63C H -0.0028 0.4191 0.1133 0.033 Uiso 1 1 calc R
C1 C 0.1782(2) 0.3428(2) 0.15926(9) 0.0147(7) Uani 1 1 d .
H1A H 0.1443 0.4079 0.1592 0.018 Uiso 1 1 calc R
H1B H 0.2327 0.3571 0.1738 0.018 Uiso 1 1 calc R
C50 C 0.1537(2) 0.1453(3) 0.04804(10) 0.0148(7) Uani 1 1 d .
C2 C 0.1965(2) 0.3088(2) 0.11257(9) 0.0120(6) Uani 1 1 d .
H2A H 0.2462 0.2614 0.1123 0.014 Uiso 1 1 calc R
H2B H 0.2116 0.3712 0.0959 0.014 Uiso 1 1 calc R
F1 F 0.10129(13) 0.71498(18) 0.08601(7) 0.0339(5) Uani 1 1 d .
C40 C 0.0456(2) 0.3083(3) 0.22810(10) 0.0188(7) Uani 1 1 d .
C30 C 0.2021(2) 0.1557(3) 0.21694(10) 0.0160(7) Uani 1 1 d .
C53 C 0.2279(2) 0.1925(3) 0.02052(11) 0.0207(8) Uani 1 1 d .
H53A H 0.2498 0.1390 0.0014 0.031 Uiso 1 1 calc R
H53B H 0.2738 0.2166 0.0389 0.031 Uiso 1 1 calc R
H53C H 0.2061 0.2512 0.0041 0.031 Uiso 1 1 calc R
C43 C -0.0273(2) 0.3609(3) 0.20142(11) 0.0257(8) Uani 1 1 d .
H43A H -0.0664 0.3978 0.2203 0.039 Uiso 1 1 calc R
H43B H -0.0586 0.3073 0.1859 0.039 Uiso 1 1 calc R
H43C H -0.0023 0.4105 0.1815 0.039 Uiso 1 1 calc R
C12 C -0.2225(2) 0.0615(3) 0.10894(10) 0.0159(7) Uani 1 1 d .
C62 C 0.0923(2) 0.3899(3) 0.01828(11) 0.0200(8) Uani 1 1 d .
H62A H 0.0587 0.4441 0.0043 0.030 Uiso 1 1 calc R
H62B H 0.1021 0.3323 -0.0013 0.030 Uiso 1 1 calc R
H62C H 0.1471 0.4190 0.0272 0.030 Uiso 1 1 calc R
C75 C -0.2407(2) -0.0060(3) 0.14840(11) 0.0236(8) Uani 1 1 d .
H75A H -0.2994 0.0058 0.1578 0.035 Uiso 1 1 calc R
H75B H -0.2012 0.0133 0.1709 0.035 Uiso 1 1 calc R
H75C H -0.2331 -0.0797 0.1414 0.035 Uiso 1 1 calc R
C11 C -0.12744(19) 0.0474(3) 0.09324(10) 0.0140(7) Uani 1 1 d .
H71A H -0.1171 -0.0276 0.0883 0.017 Uiso 1 1 calc R
H71B H -0.1213 0.0835 0.0659 0.017 Uiso 1 1 calc R
C52 C 0.1927(2) 0.0553(3) 0.07489(10) 0.0194(7) Uani 1 1 d .
H52A H 0.2194 0.0042 0.0562 0.029 Uiso 1 1 calc R
H52B H 0.1475 0.0216 0.0912 0.029 Uiso 1 1 calc R
H52C H 0.2355 0.0838 0.0941 0.029 Uiso 1 1 calc R
C73 C -0.2811(2) 0.0239(3) 0.07239(11) 0.0273(9) Uani 1 1 d .
H73A H -0.2710 0.0669 0.0474 0.041 Uiso 1 1 calc R
H73B H -0.3409 0.0302 0.0809 0.041 Uiso 1 1 calc R
H73C H -0.2684 -0.0489 0.0658 0.041 Uiso 1 1 calc R
C51 C 0.0841(2) 0.0981(3) 0.01859(10) 0.0187(8) Uani 1 1 d .
H51A H 0.1108 0.0499 -0.0013 0.028 Uiso 1 1 calc R
H51B H 0.0559 0.1542 0.0031 0.028 Uiso 1 1 calc R
H51C H 0.0420 0.0607 0.0356 0.028 Uiso 1 1 calc R
C33 C 0.2420(2) 0.2093(3) 0.25664(11) 0.0250(8) Uani 1 1 d .
H33A H 0.2844 0.1630 0.2692 0.038 Uiso 1 1 calc R
H33B H 0.1970 0.2239 0.2772 0.038 Uiso 1 1 calc R
H33C H 0.2693 0.2747 0.2483 0.038 Uiso 1 1 calc R
C61 C -0.0474(2) 0.3084(3) 0.04401(11) 0.0208(8) Uani 1 1 d .
H61A H -0.0778 0.3639 0.0291 0.031 Uiso 1 1 calc R
H61B H -0.0799 0.2877 0.0689 0.031 Uiso 1 1 calc R
H61C H -0.0406 0.2484 0.0253 0.031 Uiso 1 1 calc R
C32 C 0.2752(2) 0.1339(3) 0.18471(11) 0.0207(8) Uani 1 1 d .
H32A H 0.3197 0.0924 0.1983 0.031 Uiso 1 1 calc R
H32B H 0.2993 0.2001 0.1751 0.031 Uiso 1 1 calc R
H32C H 0.2523 0.0956 0.1606 0.031 Uiso 1 1 calc R
C42 C 0.0896(2) 0.3967(3) 0.25437(12) 0.0287(9) Uani 1 1 d .
H42A H 0.0480 0.4279 0.2735 0.043 Uiso 1 1 calc R
H42B H 0.1116 0.4502 0.2353 0.043 Uiso 1 1 calc R
H42C H 0.1367 0.3672 0.2707 0.043 Uiso 1 1 calc R
C41 C 0.0040(2) 0.2266(3) 0.25812(11) 0.0252(8) Uani 1 1 d .
H41A H -0.0332 0.2624 0.2782 0.038 Uiso 1 1 calc R
H41B H 0.0486 0.1892 0.2734 0.038 Uiso 1 1 calc R
H41C H -0.0296 0.1771 0.2416 0.038 Uiso 1 1 calc R
C31 C 0.1609(2) 0.0492(3) 0.22941(12) 0.0250(8) Uani 1 1 d .
H31A H 0.2031 0.0063 0.2441 0.037 Uiso 1 1 calc R
H31B H 0.1417 0.0130 0.2040 0.037 Uiso 1 1 calc R
H31C H 0.1122 0.0617 0.2480 0.037 Uiso 1 1 calc R
C74 C -0.2405(2) 0.1792(3) 0.11820(11) 0.0239(8) Uani 1 1 d .
H74A H -0.2293 0.2203 0.0928 0.036 Uiso 1 1 calc R
H74B H -0.2032 0.2030 0.1410 0.036 Uiso 1 1 calc R
H74C H -0.3001 0.1880 0.1266 0.036 Uiso 1 1 calc R

loop_
_atom_site_aniso_label
_atom_site_aniso_U_11
_atom_site_aniso_U_22
_atom_site_aniso_U_33
_atom_site_aniso_U_23
_atom_site_aniso_U_13
_atom_site_aniso_U_12
Ni1 0.00955(19) 0.0139(2) 0.01031(19) 0.00051(17) -0.00043(17) -0.00180(16)
P2 0.0097(4) 0.0123(4) 0.0100(4) 0.0004(3) -0.0003(3) 0.0001(3)
P1 0.0121(4) 0.0149(4) 0.0110(4) -0.0006(3) 0.0005(3) -0.0018(3)
P3 0.0143(4) 0.0200(5) 0.0184(4) -0.0004(4) -0.0002(4) 0.0001(4)
F6 0.0214(11) 0.0316(12) 0.0345(12) -0.0037(10) 0.0060(10) 0.0070(9)
F5 0.0454(14) 0.0221(11) 0.0285(12) 0.0023(9) 0.0052(10) 0.0021(10)
F4 0.0277(12) 0.0450(14) 0.0252(12) -0.0066(10) -0.0048(10) -0.0125(11)
O1 0.0123(12) 0.0237(13) 0.0150(12) 0.0040(10) -0.0021(9) -0.0050(10)
F3 0.0325(13) 0.0329(13) 0.0322(13) 0.0132(10) -0.0011(10) -0.0022(10)
F2 0.0269(12) 0.0319(12) 0.0305(12) -0.0078(10) -0.0120(10) -0.0009(10)
C10 0.0124(16) 0.0139(16) 0.0172(17) -0.0007(13) 0.0005(13) 0.0032(13)
C60 0.0159(16) 0.0158(17) 0.0139(16) 0.0010(13) 0.0006(13) 0.0020(13)
C63 0.0244(19) 0.0174(18) 0.0251(19) 0.0012(15) 0.0010(16) 0.0061(15)
C1 0.0174(17) 0.0141(16) 0.0125(16) 0.0014(13) 0.0005(13) -0.0016(13)
C50 0.0142(16) 0.0200(18) 0.0104(15) -0.0014(13) 0.0008(13) 0.0020(13)
C2 0.0105(15) 0.0142(16) 0.0111(15) 0.0003(13) 0.0013(12) -0.0003(12)
F1 0.0231(12) 0.0420(14) 0.0365(13) -0.0103(11) 0.0097(10) 0.0040(10)
C40 0.0205(18) 0.0248(19) 0.0111(16) -0.0027(14) 0.0031(14) -0.0023(15)
C30 0.0150(17) 0.0201(18) 0.0129(16) 0.0042(14) -0.0008(13) -0.0015(14)
C53 0.0175(18) 0.028(2) 0.0169(17) -0.0037(15) 0.0030(14) 0.0015(15)
C43 0.026(2) 0.029(2) 0.0216(19) -0.0059(16) 0.0097(16) 0.0061(16)
C12 0.0082(16) 0.0216(18) 0.0179(17) -0.0017(14) -0.0012(13) 0.0009(13)
C62 0.0176(18) 0.0231(19) 0.0194(18) 0.0074(15) -0.0009(14) 0.0009(14)
C75 0.0145(18) 0.029(2) 0.027(2) 0.0008(16) 0.0006(15) -0.0037(15)
C11 0.0137(16) 0.0161(17) 0.0121(16) 0.0006(13) 0.0002(13) -0.0004(13)
C52 0.0204(18) 0.0187(18) 0.0192(18) -0.0038(14) -0.0021(14) 0.0085(15)
C73 0.0164(18) 0.039(2) 0.026(2) -0.0052(17) -0.0073(15) 0.0000(16)
C51 0.0202(19) 0.0217(19) 0.0140(17) -0.0070(14) -0.0034(14) 0.0032(14)
C33 0.0225(19) 0.032(2) 0.0206(19) 0.0033(16) -0.0072(15) -0.0062(16)
C61 0.0147(17) 0.0217(18) 0.0260(19) 0.0027(15) -0.0034(15) 0.0013(14)
C32 0.0173(18) 0.0240(19) 0.0209(18) 0.0050(15) -0.0023(15) 0.0064(14)
C42 0.035(2) 0.028(2) 0.023(2) -0.0080(16) 0.0086(17) -0.0056(17)
C41 0.0228(19) 0.037(2) 0.0160(18) -0.0016(16) 0.0075(15) -0.0075(17)
C31 0.023(2) 0.024(2) 0.027(2) 0.0122(16) -0.0036(16) -0.0021(16)
C74 0.0176(18) 0.029(2) 0.0253(19) -0.0030(16) 0.0003(15) 0.0053(15)

loop_
_atom_type_symbol
_atom_type_description
_atom_type_scat_dispersion_real
_atom_type_scat_dispersion_imag
_atom_type_scat_source
C C 0.0033 0.0016 'International Tables Vol C Tables 4.2.6.8 and 6.1.1.4'
H H 0.0000 0.0000 'International Tables Vol C Tables 4.2.6.8 and 6.1.1.4'
O O 0.0106 0.0060 'International Tables Vol C Tables 4.2.6.8 and 6.1.1.4'
F F 0.0171 0.0103 'International Tables Vol C Tables 4.2.6.8 and 6.1.1.4'
P P 0.1023 0.0942 'International Tables Vol C Tables 4.2.6.8 and 6.1.1.4'
Ni Ni 0.3393 1.1124 'International Tables Vol C Tables 4.2.6.8 and 6.1.1.4'

loop_
_geom_angle_atom_site_label_1
_geom_angle_atom_site_label_2
_geom_angle_atom_site_label_3
_geom_angle
C10 Ni1 O1 38.34(12)
C10 Ni1 P2 115.12(11)
O1 Ni1 P2 153.46(7)
C10 Ni1 P1 151.01(11)
O1 Ni1 P1 113.39(7)
P2 Ni1 P1 92.89(4)
C2 P2 C60 105.41(14)
C2 P2 C50 104.76(14)
C60 P2 C50 111.12(14)
C2 P2 Ni1 105.11(10)
C60 P2 Ni1 117.02(11)
C50 P2 Ni1 112.23(11)
C1 P1 C40 106.93(15)
C1 P1 C30 106.54(15)
C40 P1 C30 111.27(15)
C1 P1 Ni1 104.02(10)
C40 P1 Ni1 108.87(11)
C30 P1 Ni1 118.37(11)
F5 P3 F4 89.93(12)
F5 P3 F6 89.69(12)
F4 P3 F6 90.37(12)
F5 P3 F1 90.04(12)
F4 P3 F1 89.72(12)
F6 P3 F1 179.71(14)
F5 P3 F3 179.77(15)
F4 P3 F3 90.04(12)
F6 P3 F3 90.09(12)
F1 P3 F3 90.18(12)
F5 P3 F2 90.36(12)
F4 P3 F2 179.60(13)
F6 P3 F2 89.90(12)
F1 P3 F2 90.01(12)
F3 P3 F2 89.67(12)
C10 O1 Ni1 66.17(18)
O1 C10 C11 127.6(3)
O1 C10 Ni1 75.48(19)
C11 C10 Ni1 156.8(3)
C63 C60 C61 108.3(3)
C63 C60 C62 108.0(3)
C61 C60 C62 109.5(3)
C63 C60 P2 108.4(2)
C61 C60 P2 110.2(2)
C62 C60 P2 112.2(2)
C2 C1 P1 111.3(2)
C51 C50 C52 108.3(3)
C51 C50 C53 109.5(3)
C52 C50 C53 107.3(3)
C51 C50 P2 110.4(2)
C52 C50 P2 106.7(2)
C53 C50 P2 114.4(2)
C1 C2 P2 113.2(2)
C41 C40 C42 110.2(3)
C41 C40 C43 108.2(3)
C42 C40 C43 107.2(3)
C41 C40 P1 109.6(2)
C42 C40 P1 115.1(2)
C43 C40 P1 106.3(2)
C31 C30 C32 108.3(3)
C31 C30 C33 110.2(3)
C32 C30 C33 108.3(3)
C31 C30 P1 108.7(2)
C32 C30 P1 107.3(2)
C33 C30 P1 113.9(2)
C75 C12 C73 108.7(3)
C75 C12 C74 110.8(3)
C73 C12 C74 109.4(3)
C75 C12 C11 111.4(3)
C73 C12 C11 106.6(3)
C74 C12 C11 109.8(3)
C10 C11 C12 115.6(3)

loop_
_geom_bond_atom_site_label_1
_geom_bond_atom_site_label_2
_geom_bond_distance
Ni1 C10 1.813(3)
Ni1 O1 1.918(2)
Ni1 P2 2.1602(9)
Ni1 P1 2.2290(9)
P2 C2 1.847(3)
P2 C60 1.877(3)
P2 C50 1.879(3)
P1 C1 1.846(3)
P1 C40 1.876(3)
P1 C30 1.879(3)
P3 F5 1.599(2)
P3 F4 1.600(2)
P3 F6 1.601(2)
P3 F1 1.601(2)
P3 F3 1.605(2)
P3 F2 1.605(2)
O1 C10 1.229(4)
C10 C11 1.482(4)
C60 C63 1.533(4)
C60 C61 1.536(4)
C60 C62 1.541(4)
C1 C2 1.542(4)
C50 C51 1.530(4)
C50 C52 1.530(4)
C50 C53 1.546(4)
C40 C41 1.530(4)
C40 C42 1.538(5)
C40 C43 1.546(5)
C30 C31 1.532(4)
C30 C32 1.532(4)
C30 C33 1.537(4)
C12 C75 1.520(4)
C12 C73 1.527(4)
C12 C74 1.535(4)
C12 C11 1.553(4)

loop_
_geom_torsion_atom_site_label_1
_geom_torsion_atom_site_label_2
_geom_torsion_atom_site_label_3
_geom_torsion_atom_site_label_4
_geom_torsion
C10 Ni1 P2 C2 -179.82(15)
O1 Ni1 P2 C2 -179.91(19)
P1 Ni1 P2 C2 7.87(11)
C10 Ni1 P2 C60 63.65(16)
O1 Ni1 P2 C60 63.6(2)
P1 Ni1 P2 C60 -108.66(12)
C10 Ni1 P2 C50 -66.54(16)
O1 Ni1 P2 C50 -66.6(2)
P1 Ni1 P2 C50 121.16(11)
C10 Ni1 P1 C1 -154.4(2)
O Ni1 P1 C1 -165.14(13)
P2 Ni1 P1 C1 11.09(11)
C10 Ni1 P1 C40 -40.7(2)
O1 Ni1 P1 C40 -51.40(14)
P2 Ni1 P1 C40 124.83(12)
C10 Ni1 P1 C30 87.6(2)
O1 Ni1 P1 C30 76.94(14)
P2 Ni1 P1 C30 -106.84(12)
P2 Ni1 O1 C10 0.1(3)
P1 Ni1 O1 C10 171.66(17)
Ni1 O1 C10 C11 -177.7(4)
P2 Ni1 C10 O1 -179.94(14)
P1 Ni1 C10 O1 -16.0(3)
O1 Ni1 C10 C11 175.3(7)
P2 Ni1 C10 C11 -4.6(7)
P1 Ni1 C10 C11 159.3(5)
C2 P2 C60 C63 -48.4(3)
C50 P2 C60 C63 -161.3(2)
Ni1 P2 C60 C63 68.0(2)
C2 P2 C60 C61 -166.8(2)
C50 P2 C60 C61 80.2(2)
Ni1 P2 C60 C61 -50.4(2)
C2 P2 C60 C62 70.8(2)
C50 P2 C60 C62 -42.1(3)
Ni1 P2 C60 C62 -172.85(19)
C40 P1 C1 C2 -147.2(2)
C30 P1 C1 C2 93.7(2)
Ni1 P1 C1 C2 -32.1(2)
C2 P2 C50 C51 -169.8(2)
C60 P2 C50 C51 -56.4(3)
Ni1 P2 C50 C51 76.7(2)
C2 P2 C50 C52 72.8(2)
C60 P2 C50 C52 -173.9(2)
Ni1 P2 C50 C52 -40.7(2)
C2 P2 C50 C53 -45.8(3)
C60 P2 C50 C53 67.6(3)
Ni1 P2 C50 C53 -159.3(2)
P1 C1 C2 P2 41.6(3)
C60 P2 C2 C1 93.7(2)
C50 P2 C2 C1 -148.9(2)
Ni1 P2 C2 C1 -30.5(2)
C1 P1 C40 C41 -171.7(2)
C30 P1 C40 C41 -55.8(3)
Ni1 P1 C40 C41 76.4(2)
C1 P1 C40 C42 -46.9(3)
C30 P1 C40 C42 69.1(3)
Ni1 P1 C40 C42 -158.7(2)
C1 P1 C40 C43 71.5(3)
C30 P1 C40 C43 -172.5(2)
Ni1 P1 C40 C43 -40.3(2)
C1 P1 C30 C31 -161.7(2)
C40 P1 C30 C31 82.1(3)
Ni1 P1 C30 C31 -45.1(3)
C1 P1 C30 C32 -44.8(3)
C40 P1 C30 C32 -161.0(2)
Ni1 P1 C30 C32 71.8(2)
C1 P1 C30 C33 75.0(3)
C40 P1 C30 C33 -41.2(3)
Ni1 P1 C30 C33 -168.41(19)
O1 C10 C11 C12 45.2(5)
Ni1 C10 C11 C12 -129.1(6)
C75 C12 C11 C10 -66.3(4)
C73 C12 C11 C10 175.2(3)
C74 C12 C11 C10 56.7(4)
